data_7114652
loop_
_publ_author_name
'Min Ren'
'Song-Song Bao'
'Rute A. S. Ferreira'
'Li-Min Zheng'
'Luis D. Carlos'

_publ_section_title
;
 A layered erbium phosphonate in pseudo-D5h symmetry exhibiting
 field-tunable magnetic relaxation and optical correlation
;
_journal_name_full Chem.Commun.
_journal_page_first 7621
_journal_paper_doi 10.1039/C4CC02085E
_journal_volume 50
_journal_year 2014
_chemical_formula_moiety 'C9 H24 Er N3 O10 P3, Cl O4, 3(H2 O)'
_chemical_formula_sum 'C9 H30 Cl Er N3 O17 P3'
_chemical_formula_weight 747.98
_chemical_name_systematic
; 
 ? 
;
_space_group_IT_number 2
_symmetry_cell_setting triclinic
_symmetry_space_group_name_Hall '-P 1'
_symmetry_space_group_name_H-M 'P -1'
_atom_sites_solution_hydrogens geom
_atom_sites_solution_primary direct
_atom_sites_solution_secondary difmap
_audit_creation_method SHELXL-97
_cell_angle_alpha 88.3976(12)
_cell_angle_beta 75.9926(10)
_cell_angle_gamma 75.8700(11)
_cell_formula_units_Z 2
_cell_length_a 9.0898(8)
_cell_length_b 9.1926(8)
_cell_length_c 15.1167(14)
_cell_measurement_reflns_used 6301
_cell_measurement_temperature 293(2)
_cell_measurement_theta_max 28.318
_cell_measurement_theta_min 2.382
_cell_volume 1187.84(18)
_computing_cell_refinement SMART
_computing_data_collection 'SMART (Bruker, 2000)'
_computing_data_reduction 'SAINT (Bruker, 2000)'
_computing_molecular_graphics SHELXTL
_computing_publication_material SHELXTL
_computing_structure_refinement SHELXTL
_computing_structure_solution 'SHELXTL (Bruker, 2000)'
_diffrn_ambient_temperature 293(2)
_diffrn_measured_fraction_theta_full 0.980
_diffrn_measured_fraction_theta_max 0.980
_diffrn_measurement_device_type 'Bruker APEX duo'
_diffrn_radiation_monochromator graphite
_diffrn_radiation_source 'fine-focus sealed tube'
_diffrn_radiation_type MoK\a
_diffrn_radiation_wavelength 0.71073
_diffrn_reflns_av_R_equivalents 0.0510
_diffrn_reflns_av_sigmaI/netI 0.0670
_diffrn_reflns_limit_h_max 10
_diffrn_reflns_limit_h_min -10
_diffrn_reflns_limit_k_max 6
_diffrn_reflns_limit_k_min -10
_diffrn_reflns_limit_l_max 17
_diffrn_reflns_limit_l_min -17
_diffrn_reflns_number 8722
_diffrn_reflns_theta_full 25.00
_diffrn_reflns_theta_max 25.00
_diffrn_reflns_theta_min 2.29
_exptl_absorpt_coefficient_mu 3.930
_exptl_absorpt_correction_T_max 0.8277
_exptl_absorpt_correction_T_min 0.2440
_exptl_absorpt_correction_type multi-scan
_exptl_absorpt_process_details 'SADABS(Bruker, 2000)'
_exptl_crystal_colour colorless
_exptl_crystal_density_diffrn 2.097
_exptl_crystal_density_method 'not measured'
_exptl_crystal_description rod-like
_exptl_crystal_F_000 742
_exptl_crystal_size_max 0.50
_exptl_crystal_size_mid 0.08
_exptl_crystal_size_min 0.05
_refine_diff_density_max 1.597
_refine_diff_density_min -2.201
_refine_diff_density_rms 0.139
_refine_ls_extinction_method none
_refine_ls_goodness_of_fit_ref 1.001
_refine_ls_hydrogen_treatment constr
_refine_ls_matrix_type full
_refine_ls_number_parameters 344
_refine_ls_number_reflns 4100
_refine_ls_number_restraints 112
_refine_ls_restrained_S_all 0.995
_refine_ls_R_factor_all 0.0299
_refine_ls_R_factor_gt 0.0288
_refine_ls_shift/su_max 0.000
_refine_ls_shift/su_mean 0.000
_refine_ls_structure_factor_coef Fsqd
_refine_ls_weighting_details 'calc w=1/[\s^2^(Fo^2^)+(0.0000P)^2^+1.9643P] where P=(Fo^2^+2Fc^2^)/3'
_refine_ls_weighting_scheme calc
_refine_ls_wR_factor_gt 0.0702
_refine_ls_wR_factor_ref 0.0714
_reflns_number_gt 3944
_reflns_number_total 4100
_reflns_threshold_expression >2sigma(I)
_cod_data_source_file c4cc02085e2.cif
_cod_data_source_block mo_20111219d_0m
_cod_database_code 7114652

loop_
_symmetry_equiv_pos_as_xyz
'x, y, z'
'-x, -y, -z'

loop_
_atom_site_label
_atom_site_type_symbol
_atom_site_fract_x
_atom_site_fract_y
_atom_site_fract_z
_atom_site_U_iso_or_equiv
_atom_site_adp_type
_atom_site_occupancy
_atom_site_symmetry_multiplicity
_atom_site_calc_flag
_atom_site_refinement_flags
_atom_site_disorder_assembly
_atom_site_disorder_group
Er1 Er 0.199805(17) 0.213204(17) 0.499554(10) 0.00886(8) Uani 1 1 d . . .
P1 P 0.46402(11) 0.03477(11) 0.64451(7) 0.0110(2) Uani 1 1 d . . .
P2 P -0.04349(11) 0.00245(11) 0.63092(7) 0.0106(2) Uani 1 1 d . . .
P3 P 0.02825(12) 0.54585(11) 0.64361(7) 0.0111(2) Uani 1 1 d . . .
C1 C 0.1164(5) 0.0226(5) 0.8776(3) 0.0144(8) Uani 1 1 d . . .
H1A H 0.1941 -0.0510 0.9000 0.017 Uiso 1 1 calc R . .
H1B H 0.0673 0.1023 0.9237 0.017 Uiso 1 1 calc R . .
C2 C -0.0059(5) -0.0507(5) 0.8573(3) 0.0150(8) Uani 1 1 d . . .
H2A H 0.0447 -0.1392 0.8179 0.018 Uiso 1 1 calc R . .
H2B H -0.0670 -0.0808 0.9136 0.018 Uiso 1 1 calc R . .
C3 C -0.2248(5) 0.1739(5) 0.8737(3) 0.0150(8) Uani 1 1 d . . .
H3A H -0.1901 0.1851 0.9284 0.018 Uiso 1 1 calc R . .
H3B H -0.3225 0.1435 0.8915 0.018 Uiso 1 1 calc R . .
C4 C -0.2504(5) 0.3229(5) 0.8266(3) 0.0165(9) Uani 1 1 d . . .
H4A H -0.3193 0.3227 0.7866 0.020 Uiso 1 1 calc R . .
H4B H -0.3015 0.4032 0.8722 0.020 Uiso 1 1 calc R . .
C5 C 0.0171(5) 0.3541(5) 0.8288(3) 0.0143(8) Uani 1 1 d . . .
H5A H -0.0250 0.3239 0.8898 0.017 Uiso 1 1 calc R . .
H5B H 0.0264 0.4563 0.8338 0.017 Uiso 1 1 calc R . .
C6 C 0.1809(4) 0.2527(4) 0.7923(3) 0.0140(8) Uani 1 1 d . . .
H6A H 0.2221 0.2828 0.7311 0.017 Uiso 1 1 calc R . .
H6B H 0.2476 0.2709 0.8298 0.017 Uiso 1 1 calc R . .
C7 C 0.3605(4) -0.0041(5) 0.7581(3) 0.0132(8) Uani 1 1 d . . .
H7A H 0.3612 -0.1099 0.7598 0.016 Uiso 1 1 calc R . .
H7B H 0.4175 0.0146 0.8014 0.016 Uiso 1 1 calc R . .
C8 C -0.1688(5) -0.0006(5) 0.7437(3) 0.0150(8) Uani 1 1 d . . .
H8A H -0.2732 0.0595 0.7452 0.018 Uiso 1 1 calc R . .
H8B H -0.1755 -0.1027 0.7575 0.018 Uiso 1 1 calc R . .
C9 C -0.1378(5) 0.4977(4) 0.7226(3) 0.0155(9) Uani 1 1 d . . .
H9A H -0.1861 0.5789 0.7678 0.019 Uiso 1 1 calc R . .
H9B H -0.2144 0.4907 0.6890 0.019 Uiso 1 1 calc R . .
N1 N 0.1933(4) 0.0861(4) 0.7888(2) 0.0125(7) Uani 1 1 d . . .
H1C H 0.1441 0.0694 0.7466 0.015 Uiso 1 1 d R . .
N2 N -0.1074(4) 0.0588(4) 0.8125(2) 0.0141(7) Uani 1 1 d . . .
N3 N -0.0995(4) 0.3531(4) 0.7716(2) 0.0132(7) Uani 1 1 d . . .
H3C H -0.0552 0.2787 0.7289 0.016 Uiso 1 1 d R . .
O1 O 0.3489(3) 0.0847(3) 0.58813(19) 0.0156(6) Uani 1 1 d . . .
O2 O 0.5869(3) -0.1065(3) 0.61441(19) 0.0152(6) Uani 1 1 d . . .
O3 O 0.5307(3) 0.1701(3) 0.6657(2) 0.0162(6) Uani 1 1 d . . .
H3D H 0.5670 0.2066 0.6177 0.024 Uiso 1 1 calc R . .
O4 O -0.0010(3) 0.1537(3) 0.62092(18) 0.0123(6) Uani 1 1 d . . .
O5 O 0.1133(3) -0.1171(3) 0.63206(19) 0.0152(6) Uani 1 1 d . . .
H5C H 0.0930 -0.1939 0.6551 0.023 Uiso 1 1 calc R . .
O6 O -0.1271(3) -0.0323(3) 0.56317(18) 0.0122(6) Uani 1 1 d . . .
O7 O 0.1387(3) 0.3985(3) 0.60528(18) 0.0139(6) Uani 1 1 d . . .
O8 O -0.0451(3) 0.6418(3) 0.5762(2) 0.0171(6) Uani 1 1 d . . .
O9 O 0.1020(3) 0.6339(3) 0.69710(19) 0.0147(6) Uani 1 1 d . . .
Cl1 Cl 0.68359(13) 0.72639(13) 0.98352(8) 0.0283(3) Uani 1 1 d DU . .
O10 O 0.628(3) 0.8557(18) 1.0438(14) 0.036(4) Uani 0.46(5) 1 d PDU A 1
O11 O 0.8415(14) 0.655(3) 0.9865(18) 0.052(4) Uani 0.46(5) 1 d PDU A 1
O12 O 0.675(3) 0.766(3) 0.8923(7) 0.052(4) Uani 0.46(5) 1 d PDU A 1
O13 O 0.586(2) 0.6242(19) 1.014(2) 0.051(4) Uani 0.46(5) 1 d PDU A 1
O10' O 0.667(3) 0.8689(13) 1.0260(14) 0.034(3) Uani 0.54(5) 1 d PDU A 2
O11' O 0.8472(10) 0.652(2) 0.9591(17) 0.057(4) Uani 0.54(5) 1 d PDU A 2
O12' O 0.629(3) 0.749(2) 0.9017(10) 0.058(4) Uani 0.54(5) 1 d PDU A 2
O13' O 0.5934(17) 0.6424(19) 1.0455(15) 0.047(4) Uani 0.54(5) 1 d PDU A 2
O1W O 0.3694(3) 0.3876(3) 0.4471(2) 0.0210(7) Uani 1 1 d . . .
H1WA H 0.3385 0.4723 0.4755 0.031 Uiso 1 1 d R . .
H1WB H 0.4245 0.3938 0.3937 0.031 Uiso 1 1 d R . .
O2W O 0.5864(4) 0.4082(5) 0.2913(3) 0.0386(9) Uani 1 1 d . . .
H2WA H 0.6653 0.4295 0.3036 0.058 Uiso 1 1 d R . .
H2WB H 0.6069 0.3778 0.2360 0.058 Uiso 1 1 d R . .
O3W O 0.6518(4) 0.2964(4) 0.5160(2) 0.0257(7) Uani 1 1 d . . .
H3WB H 0.7262 0.2316 0.4825 0.039 Uiso 1 1 d R . .
H3WA H 0.5815 0.3297 0.4873 0.039 Uiso 1 1 d R . .
O4W O 0.3481(5) 0.6663(5) 0.8982(3) 0.0503(11) Uani 1 1 d . . .
H4WA H 0.4407 0.6763 0.8906 0.076 Uiso 1 1 d R . .
H4WB H 0.3481 0.5830 0.9241 0.076 Uiso 1 1 d R . .

loop_
_atom_site_aniso_label
_atom_site_aniso_U_11
_atom_site_aniso_U_22
_atom_site_aniso_U_33
_atom_site_aniso_U_23
_atom_site_aniso_U_13
_atom_site_aniso_U_12
Er1 0.00992(11) 0.00778(11) 0.00861(12) 0.00157(7) -0.00170(8) -0.00234(7)
P1 0.0113(5) 0.0114(5) 0.0091(5) 0.0026(4) -0.0011(4) -0.0023(4)
P2 0.0120(5) 0.0093(5) 0.0107(5) 0.0019(4) -0.0012(4) -0.0046(4)
P3 0.0141(5) 0.0075(5) 0.0112(5) 0.0018(4) -0.0036(4) -0.0016(4)
C1 0.0162(19) 0.016(2) 0.0096(19) 0.0036(16) -0.0010(16) -0.0031(16)
C2 0.019(2) 0.014(2) 0.013(2) 0.0048(17) -0.0030(16) -0.0073(16)
C3 0.0144(19) 0.017(2) 0.011(2) -0.0005(17) 0.0053(16) -0.0062(16)
C4 0.0116(19) 0.017(2) 0.018(2) 0.0023(17) 0.0015(16) -0.0038(16)
C5 0.016(2) 0.015(2) 0.0099(19) -0.0019(16) -0.0026(16) -0.0018(16)
C6 0.0141(19) 0.014(2) 0.014(2) 0.0049(17) -0.0038(16) -0.0048(16)
C7 0.0107(18) 0.0149(19) 0.0106(19) 0.0043(16) -0.0005(15) 0.0007(15)
C8 0.0145(19) 0.019(2) 0.012(2) 0.0044(17) 0.0008(16) -0.0095(16)
C9 0.0150(19) 0.0103(19) 0.021(2) 0.0066(17) -0.0066(17) -0.0011(15)
N1 0.0123(16) 0.0152(17) 0.0092(16) 0.0030(14) -0.0017(13) -0.0031(13)
N2 0.0177(17) 0.0134(16) 0.0110(17) 0.0023(14) -0.0033(14) -0.0040(14)
N3 0.0123(16) 0.0095(16) 0.0155(18) 0.0015(14) -0.0007(14) -0.0016(13)
O1 0.0146(14) 0.0184(15) 0.0139(15) 0.0054(12) -0.0041(12) -0.0040(11)
O2 0.0132(13) 0.0153(14) 0.0132(14) 0.0001(12) 0.0021(11) -0.0017(11)
O3 0.0155(14) 0.0147(14) 0.0183(15) 0.0027(12) -0.0015(12) -0.0065(11)
O4 0.0154(13) 0.0092(13) 0.0115(14) 0.0001(11) 0.0021(11) -0.0067(11)
O5 0.0155(14) 0.0106(13) 0.0197(15) 0.0046(12) -0.0038(12) -0.0043(11)
O6 0.0126(13) 0.0132(13) 0.0111(14) 0.0021(11) 0.0002(11) -0.0070(11)
O7 0.0179(14) 0.0098(13) 0.0120(14) -0.0002(11) -0.0021(11) -0.0013(11)
O8 0.0223(15) 0.0148(14) 0.0161(15) 0.0062(12) -0.0091(12) -0.0044(12)
O9 0.0197(14) 0.0110(13) 0.0148(14) 0.0038(12) -0.0057(12) -0.0053(11)
Cl1 0.0287(6) 0.0295(6) 0.0244(6) -0.0035(5) 0.0026(5) -0.0115(5)
O10 0.025(8) 0.048(6) 0.036(7) -0.013(5) -0.009(6) -0.009(5)
O11 0.035(5) 0.067(7) 0.043(9) -0.019(6) -0.008(5) 0.007(5)
O12 0.070(10) 0.074(8) 0.022(5) 0.004(5) -0.009(5) -0.036(7)
O13 0.059(6) 0.047(6) 0.049(9) -0.002(6) 0.002(7) -0.031(5)
O10' 0.030(7) 0.031(4) 0.040(6) -0.010(4) -0.001(5) -0.010(4)
O11' 0.032(4) 0.052(6) 0.064(10) -0.007(7) 0.018(4) 0.002(4)
O12' 0.062(8) 0.095(8) 0.031(5) -0.001(5) -0.012(5) -0.044(6)
O13' 0.043(5) 0.044(6) 0.049(8) 0.010(6) 0.005(5) -0.019(4)
O1W 0.0224(15) 0.0162(15) 0.0203(16) -0.0025(13) 0.0051(13) -0.0072(12)
O2W 0.0250(18) 0.065(3) 0.030(2) 0.0060(19) -0.0054(15) -0.0200(18)
O3W 0.0257(16) 0.0226(16) 0.0259(18) 0.0035(14) -0.0016(14) -0.0054(13)
O4W 0.067(3) 0.040(2) 0.048(3) 0.002(2) -0.028(2) -0.006(2)

loop_
_atom_type_symbol
_atom_type_description
_atom_type_scat_dispersion_real
_atom_type_scat_dispersion_imag
_atom_type_scat_source
C C 0.0033 0.0016 'International Tables Vol C Tables 4.2.6.8 and 6.1.1.4'
H H 0.0000 0.0000 'International Tables Vol C Tables 4.2.6.8 and 6.1.1.4'
N N 0.0061 0.0033 'International Tables Vol C Tables 4.2.6.8 and 6.1.1.4'
O O 0.0106 0.0060 'International Tables Vol C Tables 4.2.6.8 and 6.1.1.4'
P P 0.1023 0.0942 'International Tables Vol C Tables 4.2.6.8 and 6.1.1.4'
Er Er -0.2586 4.9576 'International Tables Vol C Tables 4.2.6.8 and 6.1.1.4'
Cl Cl 0.1484 0.1585 'International Tables Vol C Tables 4.2.6.8 and 6.1.1.4'

loop_
_geom_angle_atom_site_label_1
_geom_angle_atom_site_label_2
_geom_angle_atom_site_label_3
_geom_angle
_geom_angle_site_symmetry_1
_geom_angle_site_symmetry_3
O8 Er1 O7 89.20(10) 2_566 .
O8 Er1 O6 82.09(10) 2_566 2_556
O7 Er1 O6 148.33(10) . 2_556
O8 Er1 O1 173.99(10) 2_566 .
O7 Er1 O1 84.81(10) . .
O6 Er1 O1 102.82(10) 2_556 .
O8 Er1 O2 102.33(10) 2_566 2_656
O7 Er1 O2 136.25(10) . 2_656
O6 Er1 O2 75.42(10) 2_556 2_656
O1 Er1 O2 82.41(10) . 2_656
O8 Er1 O4 97.62(10) 2_566 .
O7 Er1 O4 74.54(9) . .
O6 Er1 O4 76.52(9) 2_556 .
O1 Er1 O4 80.36(10) . .
O2 Er1 O4 142.69(10) 2_656 .
O8 Er1 O1W 83.79(11) 2_566 .
O7 Er1 O1W 71.40(10) . .
O6 Er1 O1W 136.90(10) 2_556 .
O1 Er1 O1W 94.69(10) . .
O2 Er1 O1W 68.21(10) 2_656 .
O4 Er1 O1W 145.90(9) . .
O1 P1 O2 117.17(17) . .
O1 P1 O3 110.36(17) . .
O2 P1 O3 113.64(16) . .
O1 P1 C7 108.70(17) . .
O2 P1 C7 104.03(17) . .
O3 P1 C7 101.39(18) . .
O6 P2 O4 115.34(16) . .
O6 P2 O5 114.58(15) . .
O4 P2 O5 105.56(15) . .
O6 P2 C8 107.66(17) . .
O4 P2 C8 108.11(17) . .
O5 P2 C8 104.97(18) . .
O8 P3 O7 115.30(17) . .
O8 P3 O9 111.62(16) . .
O7 P3 O9 111.87(16) . .
O8 P3 C9 103.35(18) . .
O7 P3 C9 105.88(17) . .
O9 P3 C9 108.04(18) . .
C2 C1 N1 107.6(3) . .
C2 C1 H1A 110.2 . .
N1 C1 H1A 110.2 . .
C2 C1 H1B 110.2 . .
N1 C1 H1B 110.2 . .
H1A C1 H1B 108.5 . .
N2 C2 C1 108.0(3) . .
N2 C2 H2A 110.1 . .
C1 C2 H2A 110.1 . .
N2 C2 H2B 110.1 . .
C1 C2 H2B 110.1 . .
H2A C2 H2B 108.4 . .
N2 C3 C4 110.2(3) . .
N2 C3 H3A 109.6 . .
C4 C3 H3A 109.6 . .
N2 C3 H3B 109.6 . .
C4 C3 H3B 109.6 . .
H3A C3 H3B 108.1 . .
N3 C4 C3 112.3(3) . .
N3 C4 H4A 109.1 . .
C3 C4 H4A 109.1 . .
N3 C4 H4B 109.1 . .
C3 C4 H4B 109.1 . .
H4A C4 H4B 107.9 . .
N3 C5 C6 115.4(3) . .
N3 C5 H5A 108.4 . .
C6 C5 H5A 108.4 . .
N3 C5 H5B 108.4 . .
C6 C5 H5B 108.4 . .
H5A C5 H5B 107.5 . .
N1 C6 C5 116.6(3) . .
N1 C6 H6A 108.1 . .
C5 C6 H6A 108.1 . .
N1 C6 H6B 108.1 . .
C5 C6 H6B 108.1 . .
H6A C6 H6B 107.3 . .
N1 C7 P1 115.3(3) . .
N1 C7 H7A 108.5 . .
P1 C7 H7A 108.5 . .
N1 C7 H7B 108.5 . .
P1 C7 H7B 108.5 . .
H7A C7 H7B 107.5 . .
N2 C8 P2 110.6(3) . .
N2 C8 H8A 109.5 . .
P2 C8 H8A 109.5 . .
N2 C8 H8B 109.5 . .
P2 C8 H8B 109.5 . .
H8A C8 H8B 108.1 . .
N3 C9 P3 115.3(3) . .
N3 C9 H9A 108.5 . .
P3 C9 H9A 108.5 . .
N3 C9 H9B 108.5 . .
P3 C9 H9B 108.5 . .
H9A C9 H9B 107.5 . .
C6 N1 C7 112.3(3) . .
C6 N1 C1 115.2(3) . .
C7 N1 C1 108.4(3) . .
C6 N1 H1C 107.0 . .
C7 N1 H1C 106.6 . .
C1 N1 H1C 106.8 . .
C2 N2 C3 114.8(3) . .
C2 N2 C8 116.6(3) . .
C3 N2 C8 113.3(3) . .
C4 N3 C9 108.3(3) . .
C4 N3 C5 112.9(3) . .
C9 N3 C5 112.6(3) . .
C4 N3 H3C 107.7 . .
C9 N3 H3C 107.6 . .
C5 N3 H3C 107.5 . .
P1 O1 Er1 165.11(19) . .
P1 O2 Er1 143.37(18) . 2_656
P1 O3 H3D 109.5 . .
P2 O4 Er1 124.89(14) . .
P2 O5 H5C 109.5 . .
P2 O6 Er1 145.24(17) . 2_556
P3 O7 Er1 146.22(17) . .
P3 O8 Er1 167.6(2) . 2_566
O10 Cl1 O13' 92.2(9) . .
O10 Cl1 O12 111.1(10) . .
O13' Cl1 O12 128.5(9) . .
O10 Cl1 O12' 113.0(14) . .
O13' Cl1 O12' 109.8(7) . .
O12 Cl1 O12' 19.0(9) . .
O10 Cl1 O10' 17.1(10) . .
O13' Cl1 O10' 108.7(7) . .
O12 Cl1 O10' 102.4(13) . .
O12' Cl1 O10' 109.7(9) . .
O10 Cl1 O11 109.0(9) . .
O13' Cl1 O11 103.1(14) . .
O12 Cl1 O11 110.7(9) . .
O12' Cl1 O11 124.4(11) . .
O10' Cl1 O11 100.0(14) . .
O10 Cl1 O11' 120.3(12) . .
O13' Cl1 O11' 112.2(8) . .
O12 Cl1 O11' 95.0(11) . .
O12' Cl1 O11' 108.2(8) . .
O10' Cl1 O11' 108.1(8) . .
O11 Cl1 O11' 16.2(12) . .
O10 Cl1 O13 108.7(8) . .
O13' Cl1 O13 21.7(7) . .
O12 Cl1 O13 107.9(8) . .
O12' Cl1 O13 90.0(10) . .
O10' Cl1 O13 125.8(9) . .
O11 Cl1 O13 109.4(10) . .
O11' Cl1 O13 112.6(14) . .
Er1 O1W H1WA 114.6 . .
Er1 O1W H1WB 127.7 . .
H1WA O1W H1WB 111.2 . .
H2WA O2W H2WB 111.0 . .
H3WB O3W H3WA 109.5 . .
H4WA O4W H4WB 105.2 . .

loop_
_geom_bond_atom_site_label_1
_geom_bond_atom_site_label_2
_geom_bond_distance
_geom_bond_site_symmetry_2
Er1 O8 2.201(3) 2_566
Er1 O7 2.241(3) .
Er1 O6 2.242(3) 2_556
Er1 O1 2.243(3) .
Er1 O2 2.288(3) 2_656
Er1 O4 2.410(3) .
Er1 O1W 2.473(3) .
P1 O1 1.486(3) .
P1 O2 1.490(3) .
P1 O3 1.581(3) .
P1 C7 1.819(4) .
P2 O6 1.498(3) .
P2 O4 1.526(3) .
P2 O5 1.577(3) .
P2 C8 1.810(4) .
P3 O8 1.501(3) .
P3 O7 1.509(3) .
P3 O9 1.524(3) .
P3 C9 1.824(4) .
C1 C2 1.525(6) .
C1 N1 1.527(5) .
C1 H1A 0.9700 .
C1 H1B 0.9700 .
C2 N2 1.461(5) .
C2 H2A 0.9700 .
C2 H2B 0.9700 .
C3 N2 1.463(5) .
C3 C4 1.519(6) .
C3 H3A 0.9700 .
C3 H3B 0.9700 .
C4 N3 1.507(5) .
C4 H4A 0.9700 .
C4 H4B 0.9700 .
C5 N3 1.523(5) .
C5 C6 1.531(5) .
C5 H5A 0.9700 .
C5 H5B 0.9700 .
C6 N1 1.509(5) .
C6 H6A 0.9700 .
C6 H6B 0.9700 .
C7 N1 1.509(5) .
C7 H7A 0.9700 .
C7 H7B 0.9700 .
C8 N2 1.468(5) .
C8 H8A 0.9700 .
C8 H8B 0.9700 .
C9 N3 1.510(5) .
C9 H9A 0.9700 .
C9 H9B 0.9700 .
N1 H1C 0.9000 .
N3 H3C 0.9000 .
O2 Er1 2.288(3) 2_656
O3 H3D 0.8200 .
O5 H5C 0.8200 .
O6 Er1 2.242(3) 2_556
O8 Er1 2.201(3) 2_566
Cl1 O10 1.429(8) .
Cl1 O13' 1.429(7) .
Cl1 O12 1.431(8) .
Cl1 O12' 1.432(7) .
Cl1 O10' 1.433(7) .
Cl1 O11 1.437(8) .
Cl1 O11' 1.439(7) .
Cl1 O13 1.440(8) .
O1W H1WA 0.8500 .
O1W H1WB 0.8499 .
O2W H2WA 0.8501 .
O2W H2WB 0.8502 .
O3W H3WB 0.8500 .
O3W H3WA 0.8500 .
O4W H4WA 0.8485 .
O4W H4WB 0.8504 .

loop_
_geom_torsion_atom_site_label_1
_geom_torsion_atom_site_label_2
_geom_torsion_atom_site_label_3
_geom_torsion_atom_site_label_4
_geom_torsion
_geom_torsion_site_symmetry_1
_geom_torsion_site_symmetry_4
N1 C1 C2 N2 -52.3(4) . .
N2 C3 C4 N3 -41.1(5) . .
N3 C5 C6 N1 -64.4(5) . .
O1 P1 C7 N1 -28.9(3) . .
O2 P1 C7 N1 -154.5(3) . .
O3 P1 C7 N1 87.4(3) . .
O6 P2 C8 N2 -169.8(3) . .
O4 P2 C8 N2 -44.6(3) . .
O5 P2 C8 N2 67.7(3) . .
O8 P3 C9 N3 154.1(3) . .
O7 P3 C9 N3 32.5(3) . .
O9 P3 C9 N3 -87.5(3) . .
C5 C6 N1 C7 -176.0(3) . .
C5 C6 N1 C1 -51.2(4) . .
P1 C7 N1 C6 -60.7(4) . .
P1 C7 N1 C1 170.9(3) . .
C2 C1 N1 C6 121.7(3) . .
C2 C1 N1 C7 -111.5(3) . .
C1 C2 N2 C3 -77.8(4) . .
C1 C2 N2 C8 146.2(3) . .
C4 C3 N2 C2 144.6(4) . .
C4 C3 N2 C8 -78.0(4) . .
P2 C8 N2 C2 -93.4(4) . .
P2 C8 N2 C3 129.9(3) . .
C3 C4 N3 C9 176.2(3) . .
C3 C4 N3 C5 -58.3(4) . .
P3 C9 N3 C4 -174.6(3) . .
P3 C9 N3 C5 59.8(4) . .
C6 C5 N3 C4 128.0(4) . .
C6 C5 N3 C9 -109.0(4) . .
O2 P1 O1 Er1 -120.8(7) . .
O3 P1 O1 Er1 11.4(7) . .
C7 P1 O1 Er1 121.8(7) . .
O8 Er1 O1 P1 -57.1(13) 2_566 .
O7 Er1 O1 P1 -52.8(7) . .
O6 Er1 O1 P1 158.4(7) 2_556 .
O2 Er1 O1 P1 85.3(7) 2_656 .
O4 Er1 O1 P1 -128.0(7) . .
O1W Er1 O1 P1 18.0(7) . .
O1 P1 O2 Er1 65.8(3) . 2_656
O3 P1 O2 Er1 -64.9(3) . 2_656
C7 P1 O2 Er1 -174.2(3) . 2_656
O6 P2 O4 Er1 -71.7(2) . .
O5 P2 O4 Er1 55.9(2) . .
C8 P2 O4 Er1 167.82(18) . .
O8 Er1 O4 P2 106.39(19) 2_566 .
O7 Er1 O4 P2 -166.6(2) . .
O6 Er1 O4 P2 26.45(18) 2_556 .
O1 Er1 O4 P2 -79.34(19) . .
O2 Er1 O4 P2 -15.7(3) 2_656 .
O1W Er1 O4 P2 -163.44(16) . .
O4 P2 O6 Er1 164.2(2) . 2_556
O5 P2 O6 Er1 41.4(3) . 2_556
C8 P2 O6 Er1 -75.0(3) . 2_556
O8 P3 O7 Er1 -29.2(4) . .
O9 P3 O7 Er1 -158.1(3) . .
C9 P3 O7 Er1 84.4(3) . .
O8 Er1 O7 P3 15.1(3) 2_566 .
O6 Er1 O7 P3 -58.3(4) 2_556 .
O1 Er1 O7 P3 -164.4(3) . .
O2 Er1 O7 P3 122.3(3) 2_656 .
O4 Er1 O7 P3 -83.0(3) . .
O1W Er1 O7 P3 98.9(3) . .
O7 P3 O8 Er1 132.3(8) . 2_566
O9 P3 O8 Er1 -98.6(9) . 2_566
C9 P3 O8 Er1 17.3(9) . 2_566
